data_1545316
loop_
_publ_author_name
'Zhou, Min'
'Ma, Hang-Ying'
'Liu, Zhi-Hua'
'Yang, Guang-Yu'
'Du, Gang'
'Ye, Yan-Qing'
'Li, Gan-Peng'
'Hu, Qiu-Fen'

_publ_section_title
;
 (+)-Meyeniins A-C, Novel Hexahydroimidazo[1,5-c]thiazole Derivatives from
 the Tubers of Lepidium meyenii: Complete Structural Elucidation by
 Biomimetic Synthesis and Racemic Crystallization.
;
_journal_name_full 'Journal of agricultural and food chemistry'
_journal_paper_doi 10.1021/acs.jafc.6b05805
_journal_year 2017
_chemical_formula_moiety 'C14 H14 N2 O3 S2'
_chemical_formula_sum 'C14 H14 N2 O3 S2'
_chemical_formula_weight 322.39
_space_group_crystal_system monoclinic
_space_group_IT_number 13
_space_group_name_Hall '-P 2yc'
_space_group_name_H-M_alt 'P 1 2/c 1'
_symmetry_space_group_name_Hall '-P 2yc'
_symmetry_space_group_name_H-M 'P 1 2/c 1'
_atom_sites_solution_hydrogens geom
_atom_sites_solution_primary direct
_atom_sites_solution_secondary difmap
_audit_creation_method SHELXL-2014/7
_cell_angle_alpha 90
_cell_angle_beta 97.519(2)
_cell_angle_gamma 90
_cell_formula_units_Z 4
_cell_length_a 13.0549(13)
_cell_length_b 6.8643(7)
_cell_length_c 15.8088(15)
_cell_measurement_reflns_used 8394
_cell_measurement_temperature 100(2)
_cell_measurement_theta_max 30.99
_cell_measurement_theta_min 2.60
_cell_volume 1404.5(2)
_computing_cell_refinement 'Bruker SAINT'
_computing_data_collection 'Bruker APEX2'
_computing_data_reduction 'Bruker SAINT'
_computing_molecular_graphics 'Bruker SHELXTL'
_computing_publication_material 'Bruker SHELXTL'
_computing_structure_refinement 'SHELXL-2014 (Sheldrick 2014)'
_computing_structure_solution 'SHELXS-97 (Sheldrick 2008)'
_diffrn_ambient_temperature 100(2)
_diffrn_measured_fraction_theta_full 0.997
_diffrn_measured_fraction_theta_max 0.932
_diffrn_measurement_device_type 'Bruker APEX-II CCD'
_diffrn_measurement_method '\f and \w scans'
_diffrn_radiation_type MoK\a
_diffrn_radiation_wavelength 0.71073
_diffrn_reflns_av_R_equivalents 0.0199
_diffrn_reflns_av_unetI/netI 0.0202
_diffrn_reflns_Laue_measured_fraction_full 0.997
_diffrn_reflns_Laue_measured_fraction_max 0.932
_diffrn_reflns_limit_h_max 18
_diffrn_reflns_limit_h_min -17
_diffrn_reflns_limit_k_max 9
_diffrn_reflns_limit_k_min -9
_diffrn_reflns_limit_l_max 21
_diffrn_reflns_limit_l_min -22
_diffrn_reflns_number 15102
_diffrn_reflns_point_group_measured_fraction_full 0.997
_diffrn_reflns_point_group_measured_fraction_max 0.932
_diffrn_reflns_theta_full 25.242
_diffrn_reflns_theta_max 30.991
_diffrn_reflns_theta_min 2.599
_diffrn_source 'fine-focus sealed tube'
_exptl_absorpt_coefficient_mu 0.390
_exptl_absorpt_correction_type multi-scan
_exptl_absorpt_process_details sadabs
_exptl_crystal_colour colourless
_exptl_crystal_density_diffrn 1.525
_exptl_crystal_description prism
_exptl_crystal_F_000 672
_exptl_crystal_size_max 0.800
_exptl_crystal_size_mid 0.200
_exptl_crystal_size_min 0.150
_exptl_transmission_factor_max 0.7462
_exptl_transmission_factor_min 0.6737
_refine_diff_density_max 0.438
_refine_diff_density_min -0.322
_refine_diff_density_rms 0.081
_refine_ls_extinction_method none
_refine_ls_goodness_of_fit_ref 1.085
_refine_ls_hydrogen_treatment constr
_refine_ls_matrix_type full
_refine_ls_number_parameters 191
_refine_ls_number_reflns 4170
_refine_ls_number_restraints 0
_refine_ls_restrained_S_all 1.085
_refine_ls_R_factor_all 0.0347
_refine_ls_R_factor_gt 0.0299
_refine_ls_shift/su_max 0.001
_refine_ls_shift/su_mean 0.000
_refine_ls_structure_factor_coef Fsqd
_refine_ls_weighting_details 'w=1/[\s^2^(Fo^2^)+(0.0409P)^2^+0.6293P] where P=(Fo^2^+2Fc^2^)/3'
_refine_ls_weighting_scheme calc
_refine_ls_wR_factor_gt 0.0800
_refine_ls_wR_factor_ref 0.0835
_reflns_Friedel_coverage 0.000
_reflns_number_gt 3725
_reflns_number_total 4170
_reflns_threshold_expression 'I > 2\s(I)'
_cod_data_source_file jf6b05805_si_002.cif
_cod_data_source_block mo_zm_mk9_0m
_cod_database_code 1545316
_shelx_shelxl_version_number 2014/7
_shelx_space_group_comment
;
The symmetry employed for this shelxl refinement is uniquely defined
by the following loop, which should always be used as a source of
symmetry information in preference to the above space-group names.
They are only intended as comments.
;
_shelx_estimated_absorpt_t_min 0.745
_shelx_estimated_absorpt_t_max 0.944

loop_
_space_group_symop_operation_xyz
'x, y, z'
'-x, y, -z+1/2'
'-x, -y, -z'
'x, -y, z-1/2'

loop_
_atom_site_label
_atom_site_type_symbol
_atom_site_fract_x
_atom_site_fract_y
_atom_site_fract_z
_atom_site_U_iso_or_equiv
_atom_site_adp_type
_atom_site_occupancy
_atom_site_site_symmetry_order
_atom_site_calc_flag
_atom_site_refinement_flags_posn
_atom_site_refinement_flags_adp
S1 S 0.39486(2) 0.35666(4) 0.34515(2) 0.01760(8) Uani 1 1 d . .
S2 S 0.46001(2) 0.15398(4) 0.61305(2) 0.01824(8) Uani 1 1 d . .
O3' O 0.03617(7) 0.41182(12) 0.12031(6) 0.02235(19) Uani 1 1 d . .
O4' O -0.07555(6) 0.16484(12) 0.06936(6) 0.01707(17) Uani 1 1 d . .
O7 O 0.21524(6) -0.24233(12) 0.42783(5) 0.01707(17) Uani 1 1 d . .
N4 N 0.31717(7) 0.21832(14) 0.48388(6) 0.01189(17) Uani 1 1 d . .
N6 N 0.28855(7) 0.02627(14) 0.37087(6) 0.01209(17) Uani 1 1 d . .
C8 C 0.31440(9) 0.45432(17) 0.60007(8) 0.0177(2) Uani 1 1 d . .
H8A H 0.2748 0.5505 0.5634 0.027 Uiso 1 1 calc R U
H8B H 0.3590 0.5216 0.6456 0.027 Uiso 1 1 calc R U
H8C H 0.2668 0.3681 0.6253 0.027 Uiso 1 1 calc R U
C3 C 0.38045(8) 0.33470(16) 0.54727(7) 0.0137(2) Uani 1 1 d . .
H3 H 0.4261 0.4229 0.5185 0.016 Uiso 1 1 calc R U
C5 C 0.33351(8) 0.20076(16) 0.40089(7) 0.01259(19) Uani 1 1 d . .
C7' C 0.28569(8) -0.04853(17) 0.28377(7) 0.0149(2) Uani 1 1 d . .
H7'1 H 0.2930 -0.1920 0.2860 0.018 Uiso 1 1 calc R U
H7'2 H 0.3452 0.0049 0.2585 0.018 Uiso 1 1 calc R U
C1' C 0.18700(8) 0.00308(16) 0.22675(6) 0.01234(19) Uani 1 1 d . .
C2' C 0.16510(8) 0.19946(17) 0.20446(7) 0.0147(2) Uani 1 1 d . .
H2' H 0.2110 0.3018 0.2244 0.018 Uiso 1 1 calc R U
C3' C 0.07405(8) 0.23534(16) 0.15246(7) 0.0143(2) Uani 1 1 d . .
C1'' C -0.06877(9) 0.37075(17) 0.08397(9) 0.0204(2) Uani 1 1 d . .
H1'1 H -0.1174 0.4111 0.1237 0.025 Uiso 1 1 calc R U
H1'2 H -0.0862 0.4423 0.0296 0.025 Uiso 1 1 calc R U
C4' C 0.00723(8) 0.08704(16) 0.12166(7) 0.01293(19) Uani 1 1 d . .
C7 C 0.25571(8) -0.08363(16) 0.43586(7) 0.01255(19) Uani 1 1 d . .
C7A C 0.28441(8) 0.03260(15) 0.51715(6) 0.01124(18) Uani 1 1 d . .
H7A H 0.2240 0.0495 0.5494 0.013 Uiso 1 1 calc R U
C1 C 0.37897(8) -0.05244(16) 0.57417(7) 0.0147(2) Uani 1 1 d . .
H1A H 0.4176 -0.1421 0.5409 0.018 Uiso 1 1 calc R U
H1B H 0.3566 -0.1254 0.6226 0.018 Uiso 1 1 calc R U
C6' C 0.11910(8) -0.14409(16) 0.19591(7) 0.0137(2) Uani 1 1 d . .
H6' H 0.1351 -0.2750 0.2122 0.016 Uiso 1 1 calc R U
C5' C 0.02724(8) -0.10502(16) 0.14125(7) 0.0148(2) Uani 1 1 d . .
H5' H -0.0183 -0.2061 0.1192 0.018 Uiso 1 1 calc R U

loop_
_atom_site_aniso_label
_atom_site_aniso_U_11
_atom_site_aniso_U_22
_atom_site_aniso_U_33
_atom_site_aniso_U_23
_atom_site_aniso_U_13
_atom_site_aniso_U_12
S1 0.01558(13) 0.02381(15) 0.01318(13) 0.00558(10) 0.00103(10) -0.00532(10)
S2 0.01358(13) 0.02044(14) 0.01860(14) -0.00190(10) -0.00579(10) 0.00019(10)
O3' 0.0182(4) 0.0125(4) 0.0327(5) 0.0049(3) -0.0102(4) -0.0009(3)
O4' 0.0131(4) 0.0153(4) 0.0207(4) 0.0015(3) -0.0057(3) 0.0007(3)
O7 0.0184(4) 0.0137(4) 0.0177(4) -0.0005(3) -0.0028(3) -0.0023(3)
N4 0.0126(4) 0.0128(4) 0.0100(4) 0.0008(3) 0.0004(3) -0.0028(3)
N6 0.0126(4) 0.0143(4) 0.0089(4) -0.0002(3) -0.0003(3) 0.0004(3)
C8 0.0204(5) 0.0150(5) 0.0176(5) -0.0030(4) 0.0016(4) -0.0005(4)
C3 0.0133(4) 0.0155(5) 0.0117(5) -0.0004(4) -0.0005(4) -0.0042(4)
C5 0.0101(4) 0.0160(5) 0.0111(4) 0.0014(4) -0.0009(3) 0.0006(4)
C7' 0.0139(5) 0.0204(5) 0.0098(4) -0.0022(4) -0.0008(4) 0.0050(4)
C1' 0.0121(4) 0.0157(5) 0.0090(4) -0.0009(4) 0.0003(3) 0.0022(4)
C2' 0.0138(5) 0.0143(5) 0.0150(5) -0.0008(4) -0.0024(4) -0.0015(4)
C3' 0.0151(5) 0.0115(5) 0.0156(5) 0.0013(4) -0.0008(4) 0.0001(4)
C1'' 0.0158(5) 0.0150(5) 0.0281(6) 0.0031(4) -0.0060(4) 0.0007(4)
C4' 0.0101(4) 0.0157(5) 0.0122(4) 0.0002(4) -0.0013(3) 0.0002(4)
C7 0.0108(4) 0.0142(5) 0.0118(4) 0.0006(4) -0.0014(3) 0.0019(4)
C7A 0.0109(4) 0.0121(4) 0.0104(4) 0.0013(3) 0.0002(3) -0.0013(3)
C1 0.0142(4) 0.0160(5) 0.0126(5) 0.0008(4) -0.0024(4) 0.0010(4)
C6' 0.0146(5) 0.0127(5) 0.0136(5) 0.0000(4) 0.0011(4) 0.0018(4)
C5' 0.0132(5) 0.0135(5) 0.0168(5) -0.0014(4) -0.0011(4) -0.0017(4)

loop_
_atom_type_symbol
_atom_type_description
_atom_type_scat_dispersion_real
_atom_type_scat_dispersion_imag
_atom_type_scat_source
C C 0.0033 0.0016 'International Tables Vol C Tables 4.2.6.8 and 6.1.1.4'
H H 0.0000 0.0000 'International Tables Vol C Tables 4.2.6.8 and 6.1.1.4'
N N 0.0061 0.0033 'International Tables Vol C Tables 4.2.6.8 and 6.1.1.4'
O O 0.0106 0.0060 'International Tables Vol C Tables 4.2.6.8 and 6.1.1.4'
S S 0.1246 0.1234 'International Tables Vol C Tables 4.2.6.8 and 6.1.1.4'

loop_
_geom_angle_atom_site_label_1
_geom_angle_atom_site_label_2
_geom_angle_atom_site_label_3
_geom_angle
C1 S2 C3 94.20(5)
C3' O3' C1'' 104.54(9)
C4' O4' C1'' 104.97(9)
C5 N4 C3 124.53(9)
C5 N4 C7A 111.04(9)
C3 N4 C7A 113.43(8)
C7 N6 C5 111.93(9)
C7 N6 C7' 122.22(9)
C5 N6 C7' 125.49(9)
C3 C8 H8A 109.5
C3 C8 H8B 109.5
H8A C8 H8B 109.5
C3 C8 H8C 109.5
H8A C8 H8C 109.5
H8B C8 H8C 109.5
N4 C3 C8 111.37(9)
N4 C3 S2 104.25(7)
C8 C3 S2 111.81(8)
N4 C3 H3 109.8
C8 C3 H3 109.8
S2 C3 H3 109.8
N4 C5 N6 107.03(9)
N4 C5 S1 127.05(9)
N6 C5 S1 125.93(8)
N6 C7' C1' 113.11(9)
N6 C7' H7'1 109.0
C1' C7' H7'1 109.0
N6 C7' H7'2 109.0
C1' C7' H7'2 109.0
H7'1 C7' H7'2 107.8
C6' C1' C2' 120.47(10)
C6' C1' C7' 119.52(10)
C2' C1' C7' 120.01(10)
C3' C2' C1' 116.77(10)
C3' C2' H2' 121.6
C1' C2' H2' 121.6
C2' C3' O3' 128.09(10)
C2' C3' C4' 122.20(10)
O3' C3' C4' 109.67(9)
O4' C1'' O3' 107.00(9)
O4' C1'' H1'1 110.3
O3' C1'' H1'1 110.3
O4' C1'' H1'2 110.3
O3' C1'' H1'2 110.3
H1'1 C1'' H1'2 108.6
C5' C4' O4' 128.21(10)
C5' C4' C3' 122.27(10)
O4' C4' C3' 109.49(9)
O7 C7 N6 125.80(10)
O7 C7 C7A 128.19(10)
N6 C7 C7A 105.98(9)
N4 C7A C7 101.83(8)
N4 C7A C1 106.86(8)
C7 C7A C1 112.67(9)
N4 C7A H7A 111.7
C7 C7A H7A 111.7
C1 C7A H7A 111.7
C7A C1 S2 106.67(7)
C7A C1 H1A 110.4
S2 C1 H1A 110.4
C7A C1 H1B 110.4
S2 C1 H1B 110.4
H1A C1 H1B 108.6
C1' C6' C5' 121.97(10)
C1' C6' H6' 119.0
C5' C6' H6' 119.0
C4' C5' C6' 116.30(10)
C4' C5' H5' 121.9
C6' C5' H5' 121.9

loop_
_geom_bond_atom_site_label_1
_geom_bond_atom_site_label_2
_geom_bond_distance
S1 C5 1.6576(11)
S2 C1 1.8261(12)
S2 C3 1.8484(11)
O3' C3' 1.3800(13)
O3' C1'' 1.4424(14)
O4' C4' 1.3794(13)
O4' C1'' 1.4330(14)
O7 C7 1.2101(14)
N4 C5 1.3618(13)
N4 C3 1.4520(13)
N4 C7A 1.4641(13)
N6 C7 1.3870(14)
N6 C5 1.3898(14)
N6 C7' 1.4654(13)
C8 C3 1.5175(16)
C8 H8A 0.9800
C8 H8B 0.9800
C8 H8C 0.9800
C3 H3 1.0000
C7' C1' 1.5146(14)
C7' H7'1 0.9900
C7' H7'2 0.9900
C1' C6' 1.3896(15)
C1' C2' 1.4130(15)
C2' C3' 1.3762(15)
C2' H2' 0.9500
C3' C4' 1.3867(15)
C1'' H1'1 0.9900
C1'' H1'2 0.9900
C4' C5' 1.3715(15)
C7 C7A 1.5173(14)
C7A C1 1.5446(14)
C7A H7A 1.0000
C1 H1A 0.9900
C1 H1B 0.9900
C6' C5' 1.4091(15)
C6' H6' 0.9500
C5' H5' 0.9500

loop_
_geom_hbond_atom_site_label_D
_geom_hbond_atom_site_label_H
_geom_hbond_atom_site_label_A
_geom_hbond_distance_DH
_geom_hbond_distance_HA
_geom_hbond_distance_DA
_geom_hbond_angle_DHA
_geom_hbond_site_symmetry_A
C5' H5' O7 0.95 2.59 3.3462(14) 136.5 2
C2' H2' S1 0.95 2.89 3.6554(11) 138.5 .
C8 H8A O7 0.98 2.61 3.5360(15) 158.7 1_565
C5' H5' O7 0.95 2.59 3.3462(14) 136.5 2
C2' H2' S1 0.95 2.89 3.6554(11) 138.5 .
C8 H8A O7 0.98 2.61 3.5360(15) 158.7 1_565
C5' H5' O7 0.95 2.59 3.3462(14) 136.5 2
C2' H2' S1 0.95 2.89 3.6554(11) 138.5 .
C8 H8A O7 0.98 2.61 3.5360(15) 158.7 1_565
C8 H8A O7 0.98 2.61 3.5360(15) 158.7 1_565
C2' H2' S1 0.95 2.89 3.6554(11) 138.5 .
C5' H5' O7 0.95 2.59 3.3462(14) 136.5 2
C8 H8A O7 0.98 2.61 3.5360(15) 158.7 1_565
C2' H2' S1 0.95 2.89 3.6554(11) 138.5 .
C5' H5' O7 0.95 2.59 3.3462(14) 136.5 2

loop_
_geom_torsion_atom_site_label_1
_geom_torsion_atom_site_label_2
_geom_torsion_atom_site_label_3
_geom_torsion_atom_site_label_4
_geom_torsion
C5 N4 C3 C8 135.08(11)
C7A N4 C3 C8 -84.29(11)
C5 N4 C3 S2 -104.19(10)
C7A N4 C3 S2 36.45(10)
C1 S2 C3 N4 -15.94(8)
C1 S2 C3 C8 104.51(8)
C3 N4 C5 N6 156.18(9)
C7A N4 C5 N6 14.75(11)
C3 N4 C5 S1 -24.00(15)
C7A N4 C5 S1 -165.42(8)
C7 N6 C5 N4 -8.41(12)
C7' N6 C5 N4 178.46(9)
C7 N6 C5 S1 171.76(8)
C7' N6 C5 S1 -1.37(15)
C7 N6 C7' C1' 92.77(12)
C5 N6 C7' C1' -94.77(12)
N6 C7' C1' C6' -114.17(11)
N6 C7' C1' C2' 66.56(13)
C6' C1' C2' C3' 0.74(16)
C7' C1' C2' C3' 180.00(10)
C1' C2' C3' O3' -178.47(11)
C1' C2' C3' C4' -1.16(17)
C1'' O3' C3' C2' -169.60(12)
C1'' O3' C3' C4' 12.82(13)
C4' O4' C1'' O3' 20.14(13)
C3' O3' C1'' O4' -20.29(13)
C1'' O4' C4' C5' 169.38(12)
C1'' O4' C4' C3' -12.38(12)
C2' C3' C4' C5' 0.26(18)
O3' C3' C4' C5' 178.01(10)
C2' C3' C4' O4' -178.10(10)
O3' C3' C4' O4' -0.35(13)
C5 N6 C7 O7 -179.02(10)
C7' N6 C7 O7 -5.63(16)
C5 N6 C7 C7A -0.93(11)
C7' N6 C7 C7A 172.46(9)
C5 N4 C7A C7 -14.72(11)
C3 N4 C7A C7 -160.68(8)
C5 N4 C7A C1 103.64(10)
C3 N4 C7A C1 -42.32(11)
O7 C7 C7A N4 -172.93(11)
N6 C7 C7A N4 9.04(10)
O7 C7 C7A C1 72.95(14)
N6 C7 C7A C1 -105.09(10)
N4 C7A C1 S2 26.36(10)
C7 C7A C1 S2 137.38(8)
C3 S2 C1 C7A -5.94(8)
C2' C1' C6' C5' 0.58(17)
C7' C1' C6' C5' -178.68(10)
O4' C4' C5' C6' 179.09(10)
C3' C4' C5' C6' 1.05(17)
C1' C6' C5' C4' -1.46(16)
